data_4109057
loop_
_publ_author_name
'Annaliese K. Franz'
'Philip D. Dreyfuss'
'Stuart L. Schreiber'

_publ_section_title
;
 Synthesis and Cellular Profiling of Diverse Organosilicon Small Molecules
;
_journal_name_full 'Journal of the American Chemical Society'
_journal_page_first 1020
_journal_page_last 1021
_journal_paper_doi 10.1021/ja067552n
_journal_volume 129
_journal_year 2007
_chemical_formula_moiety 'C31 H33 Br I N O5 Si'
_chemical_formula_sum 'C31 H33 Br I N O5 Si'
_chemical_formula_weight 734.48
_chemical_name_systematic
; 
 ? 
;
_space_group_IT_number 2
_symmetry_cell_setting triclinic
_symmetry_space_group_name_Hall '-P 1'
_symmetry_space_group_name_H-M 'P -1'
_atom_sites_solution_hydrogens geom
_atom_sites_solution_primary direct
_atom_sites_solution_secondary difmap
_audit_creation_method SHELXL-97
_cell_angle_alpha 81.701(8)
_cell_angle_beta 79.045(8)
_cell_angle_gamma 82.545(8)
_cell_formula_units_Z 4
_cell_length_a 11.094(6)
_cell_length_b 11.378(6)
_cell_length_c 25.409(13)
_cell_measurement_reflns_used 905
_cell_measurement_temperature 193(2)
_cell_measurement_theta_max 0.00
_cell_measurement_theta_min 0.00
_cell_volume 3099(3)
_computing_cell_refinement 'SMART (BRUKER, V5.625, 2001)'
_computing_data_collection 'ASTRO (BRUKER, V5.007, 1997)'
_computing_data_reduction 'SAINT (BRUKER, V6.22, 2001)'
_computing_molecular_graphics 'SHELXTL (BRUKER, 2000, V6.1)'
_computing_publication_material 'XCIF (Sheldrick and BRUKER, 1997, V5.1)'
_computing_structure_refinement 'SHELXL-97 (Sheldrick, 1997)'
_computing_structure_solution 'SHELXS-97 (Sheldrick, 1990)'
_diffrn_ambient_temperature 193(2)
_diffrn_detector_area_resol_mean 836.6
_diffrn_measured_fraction_theta_full 0.992
_diffrn_measured_fraction_theta_max 0.992
_diffrn_measurement_device_type 'Bruker CCD'
_diffrn_measurement_method '\w, 0.3 deg'
_diffrn_radiation_monochromator graphite
_diffrn_radiation_source 'normal-focus sealed tube'
_diffrn_radiation_type MoK\a
_diffrn_radiation_wavelength 0.71073
_diffrn_reflns_av_R_equivalents 0.0871
_diffrn_reflns_av_sigmaI/netI 0.1699
_diffrn_reflns_limit_h_max 10
_diffrn_reflns_limit_h_min -13
_diffrn_reflns_limit_k_max 13
_diffrn_reflns_limit_k_min -13
_diffrn_reflns_limit_l_max 30
_diffrn_reflns_limit_l_min -29
_diffrn_reflns_number 17009
_diffrn_reflns_theta_full 25.00
_diffrn_reflns_theta_max 25.00
_diffrn_reflns_theta_min 1.65
_diffrn_standards_decay_% 0
_diffrn_standards_interval_count 0
_diffrn_standards_number 0
_exptl_absorpt_coefficient_mu 2.401
_exptl_absorpt_correction_T_max 0.9101
_exptl_absorpt_correction_T_min 0.7952
_exptl_absorpt_correction_type empirical
_exptl_absorpt_process_details SADABS
_exptl_crystal_density_diffrn 1.574
_exptl_crystal_F_000 1472
_exptl_crystal_size_max 0.10
_exptl_crystal_size_mid 0.04
_exptl_crystal_size_min 0.04
_refine_diff_density_max 1.599
_refine_diff_density_min -1.253
_refine_diff_density_rms 0.139
_refine_ls_extinction_method none
_refine_ls_goodness_of_fit_ref 0.955
_refine_ls_hydrogen_treatment constr
_refine_ls_matrix_type full
_refine_ls_number_parameters 732
_refine_ls_number_reflns 10826
_refine_ls_number_restraints 0
_refine_ls_restrained_S_all 0.955
_refine_ls_R_factor_all 0.1410
_refine_ls_R_factor_gt 0.0736
_refine_ls_shift/su_max 0.004
_refine_ls_shift/su_mean 0.000
_refine_ls_structure_factor_coef Fsqd
_refine_ls_weighting_details 'calc w=1/[\s^2^(Fo^2^)+(0.0490P)^2^+0.0000P] where P=(Fo^2^+2Fc^2^)/3'
_refine_ls_weighting_scheme calc
_refine_ls_wR_factor_gt 0.1439
_refine_ls_wR_factor_ref 0.1655
_reflns_number_gt 5607
_reflns_number_total 10826
_reflns_threshold_expression >2sigma(I)
_cod_data_source_file ja067552nsi20061022_041258.cif
_cod_data_source_block sls97t
_cod_original_cell_volume 3098(3)
_cod_database_code 4109057

loop_
_symmetry_equiv_pos_as_xyz
'x, y, z'
'-x, -y, -z'

loop_
_atom_site_label
_atom_site_type_symbol
_atom_site_fract_x
_atom_site_fract_y
_atom_site_fract_z
_atom_site_U_iso_or_equiv
_atom_site_adp_type
_atom_site_occupancy
_atom_site_symmetry_multiplicity
_atom_site_calc_flag
_atom_site_refinement_flags
I1A I 1.12969(7) 0.42494(6) 0.42423(3) 0.0397(2) Uani 1 1 d .
Br1A Br 1.26740(10) -0.43838(9) 0.52946(4) 0.0396(3) Uani 1 1 d .
Si1A Si 0.7964(3) 0.2882(3) 0.73044(10) 0.0301(7) Uani 1 1 d .
N1A N 1.0978(7) -0.0673(6) 0.5689(3) 0.0223(18) Uani 1 1 d .
O1A O 0.9482(6) -0.1203(6) 0.6410(3) 0.0354(17) Uani 1 1 d .
O2A O 0.8300(5) 0.1136(6) 0.5960(2) 0.0279(16) Uani 1 1 d .
O3A O 0.7807(7) -0.1455(6) 0.9011(3) 0.047(2) Uani 1 1 d .
O4A O 0.5007(6) 0.2625(6) 0.5635(2) 0.0403(19) Uani 1 1 d .
O5A O 0.5626(6) 0.0831(6) 0.6038(3) 0.0386(18) Uani 1 1 d .
C1A C 0.9952(8) -0.0448(8) 0.6082(4) 0.023(2) Uani 1 1 d .
C2A C 0.9574(8) 0.0912(8) 0.6026(3) 0.023(2) Uani 1 1 d .
C3A C 1.0399(8) 0.1353(8) 0.5519(3) 0.020(2) Uani 1 1 d .
C4A C 1.0449(8) 0.2476(8) 0.5216(3) 0.023(2) Uani 1 1 d .
H4A H 0.9914 0.3144 0.5335 0.027 Uiso 1 1 calc R
C5A C 1.1290(8) 0.2600(8) 0.4740(4) 0.027(2) Uani 1 1 d .
C6A C 1.2105(8) 0.1643(9) 0.4567(3) 0.027(2) Uani 1 1 d .
H6A H 1.2678 0.1752 0.4239 0.032 Uiso 1 1 calc R
C7A C 1.2086(8) 0.0526(8) 0.4873(3) 0.022(2) Uani 1 1 d .
H7A H 1.2648 -0.0132 0.4762 0.026 Uiso 1 1 calc R
C8A C 1.1216(8) 0.0404(8) 0.5346(3) 0.019(2) Uani 1 1 d .
C9A C 0.9602(8) 0.1432(8) 0.6554(3) 0.025(2) Uani 1 1 d .
H9A H 0.9440 0.0780 0.6859 0.029 Uiso 1 1 calc R
C10A C 0.8483(8) 0.2367(8) 0.6605(3) 0.021(2) Uani 1 1 d .
H10A H 0.8691 0.3083 0.6341 0.026 Uiso 1 1 calc R
C11A C 0.7566(8) 0.1755(8) 0.6399(3) 0.019(2) Uani 1 1 d .
H11A H 0.7182 0.1162 0.6692 0.023 Uiso 1 1 calc R
C12A C 1.1526(8) -0.1837(8) 0.5575(4) 0.027(2) Uani 1 1 d .
H12A H 1.1618 -0.1863 0.5181 0.033 Uiso 1 1 calc R
H12B H 1.0950 -0.2424 0.5758 0.033 Uiso 1 1 calc R
C13A C 1.2781(8) -0.2231(8) 0.5742(3) 0.023(2) Uani 1 1 d .
C14A C 1.3391(8) -0.3351(8) 0.5645(4) 0.027(2) Uani 1 1 d .
C15A C 1.4509(9) -0.3771(9) 0.5815(4) 0.039(3) Uani 1 1 d .
H15A H 1.4910 -0.4539 0.5750 0.046 Uiso 1 1 calc R
C16A C 1.5017(9) -0.3027(10) 0.6084(4) 0.041(3) Uani 1 1 d .
H16A H 1.5781 -0.3291 0.6202 0.049 Uiso 1 1 calc R
C17A C 1.4442(9) -0.1933(10) 0.6181(4) 0.039(3) Uani 1 1 d .
H17A H 1.4798 -0.1437 0.6366 0.047 Uiso 1 1 calc R
C18A C 1.3319(8) -0.1544(9) 0.6005(4) 0.028(2) Uani 1 1 d .
H18A H 1.2923 -0.0775 0.6071 0.033 Uiso 1 1 calc R
C19A C 1.0852(9) 0.1842(10) 0.6572(4) 0.046(3) Uani 1 1 d .
H19A H 1.0924 0.2630 0.6362 0.069 Uiso 1 1 calc R
H19B H 1.1516 0.1268 0.6420 0.069 Uiso 1 1 calc R
H19C H 1.0916 0.1891 0.6948 0.069 Uiso 1 1 calc R
C20A C 0.9047(10) 0.3914(9) 0.7411(4) 0.041(3) Uani 1 1 d .
H20A H 0.8753 0.4218 0.7760 0.062 Uiso 1 1 calc R
H20B H 0.9084 0.4584 0.7121 0.062 Uiso 1 1 calc R
H20C H 0.9872 0.3483 0.7409 0.062 Uiso 1 1 calc R
C21A C 0.6394(9) 0.3707(9) 0.7360(4) 0.040(3) Uani 1 1 d .
H21A H 0.5789 0.3152 0.7358 0.060 Uiso 1 1 calc R
H21B H 0.6370 0.4335 0.7054 0.060 Uiso 1 1 calc R
H21C H 0.6194 0.4067 0.7698 0.060 Uiso 1 1 calc R
C22A C 0.7888(9) 0.1529(9) 0.7820(4) 0.032(2) Uani 1 1 d .
C23A C 0.8857(9) 0.1125(9) 0.8116(4) 0.039(3) Uani 1 1 d .
H23A H 0.9565 0.1549 0.8050 0.047 Uiso 1 1 calc R
C24A C 0.8796(10) 0.0131(9) 0.8496(4) 0.041(3) Uani 1 1 d .
H24A H 0.9463 -0.0118 0.8686 0.049 Uiso 1 1 calc R
C25A C 0.7780(10) -0.0515(9) 0.8608(4) 0.035(3) Uani 1 1 d .
C26A C 0.6807(10) -0.0130(10) 0.8324(4) 0.040(3) Uani 1 1 d .
H26A H 0.6093 -0.0545 0.8390 0.048 Uiso 1 1 calc R
C27A C 0.6911(9) 0.0864(10) 0.7946(4) 0.036(3) Uani 1 1 d .
H27A H 0.6244 0.1110 0.7756 0.043 Uiso 1 1 calc R
C28A C 0.6822(11) -0.2190(11) 0.9111(5) 0.058(3) Uani 1 1 d .
H28A H 0.6041 -0.1713 0.9228 0.087 Uiso 1 1 calc R
H28B H 0.6966 -0.2847 0.9395 0.087 Uiso 1 1 calc R
H28C H 0.6780 -0.2517 0.8779 0.087 Uiso 1 1 calc R
C29A C 0.6570(8) 0.2552(8) 0.6149(4) 0.026(2) Uani 1 1 d .
H29A H 0.6966 0.3101 0.5846 0.031 Uiso 1 1 calc R
H29B H 0.6081 0.3044 0.6422 0.031 Uiso 1 1 calc R
C30A C 0.5705(8) 0.1875(10) 0.5941(4) 0.028(2) Uani 1 1 d .
C31A C 0.4118(10) 0.2068(11) 0.5439(4) 0.051(3) Uani 1 1 d .
H31A H 0.4547 0.1459 0.5214 0.077 Uiso 1 1 calc R
H31B H 0.3639 0.2672 0.5224 0.077 Uiso 1 1 calc R
H31C H 0.3562 0.1693 0.5746 0.077 Uiso 1 1 calc R
I1B I 0.33292(8) 0.55277(7) 1.09787(3) 0.0557(3) Uani 1 1 d .
Br1B Br 0.35198(13) 1.39116(11) 0.93956(6) 0.0638(4) Uani 1 1 d .
Si1B Si 0.1416(3) 0.6657(3) 0.79042(11) 0.0336(7) Uani 1 1 d .
N1B N 0.3291(8) 1.0029(7) 0.9251(3) 0.038(2) Uani 1 1 d .
O1B O 0.3304(8) 1.0171(7) 0.8344(3) 0.062(2) Uani 1 1 d .
O2B O 0.4189(6) 0.7599(6) 0.8587(2) 0.0368(18) Uani 1 1 d .
O3B O 0.3585(7) 0.2200(6) 0.6857(3) 0.0432(19) Uani 1 1 d .
O4B O 0.5910(7) 0.7535(7) 0.7323(3) 0.051(2) Uani 1 1 d .
O5B O 0.6827(7) 0.6334(7) 0.7952(3) 0.050(2) Uani 1 1 d .
C1B C 0.3263(10) 0.9567(9) 0.8783(4) 0.039(3) Uani 1 1 d .
C2B C 0.3186(9) 0.8225(9) 0.8916(4) 0.033(2) Uani 1 1 d .
C3B C 0.3283(8) 0.8002(8) 0.9507(4) 0.024(2) Uani 1 1 d .
C4B C 0.3355(9) 0.6986(9) 0.9856(4) 0.033(2) Uani 1 1 d .
H4B H 0.3386 0.6232 0.9732 0.040 Uiso 1 1 calc R
C5B C 0.3384(9) 0.7048(10) 1.0396(4) 0.039(3) Uani 1 1 d .
C6B C 0.3371(9) 0.8158(10) 1.0572(4) 0.040(3) Uani 1 1 d .
H6B H 0.3374 0.8200 1.0943 0.048 Uiso 1 1 calc R
C7B C 0.3355(9) 0.9213(9) 1.0210(4) 0.037(3) Uani 1 1 d .
H7B H 0.3371 0.9969 1.0324 0.044 Uiso 1 1 calc R
C8B C 0.3315(9) 0.9100(9) 0.9689(4) 0.031(2) Uani 1 1 d .
C9B C 0.1942(9) 0.7899(9) 0.8756(4) 0.031(2) Uani 1 1 d .
H9B H 0.1620 0.8604 0.8519 0.037 Uiso 1 1 calc R
C10B C 0.2432(8) 0.6893(8) 0.8399(3) 0.027(2) Uani 1 1 d .
H10B H 0.2533 0.6130 0.8644 0.032 Uiso 1 1 calc R
C11B C 0.3709(9) 0.7233(9) 0.8148(4) 0.032(2) Uani 1 1 d .
H11B H 0.3643 0.7922 0.7858 0.038 Uiso 1 1 calc R
C12B C 0.3360(10) 1.1299(9) 0.9278(4) 0.040(3) Uani 1 1 d .
H12C H 0.3890 1.1634 0.8946 0.048 Uiso 1 1 calc R
H12D H 0.3753 1.1373 0.9589 0.048 Uiso 1 1 calc R
C13B C 0.2129(11) 1.2009(10) 0.9336(4) 0.044(3) Uani 1 1 d .
C14B C 0.2035(10) 1.3238(12) 0.9409(4) 0.053(3) Uani 1 1 d .
C15B C 0.0971(11) 1.3937(10) 0.9463(5) 0.052(3) Uani 1 1 d .
H15B H 0.0946 1.4740 0.9531 0.063 Uiso 1 1 calc R
C16B C -0.0116(13) 1.3474(13) 0.9418(5) 0.067(4) Uani 1 1 d .
H16B H -0.0879 1.3968 0.9436 0.081 Uiso 1 1 calc R
C17B C -0.0051(12) 1.2255(12) 0.9345(5) 0.062(4) Uani 1 1 d .
H17B H -0.0779 1.1927 0.9318 0.075 Uiso 1 1 calc R
C18B C 0.1020(11) 1.1561(12) 0.9313(5) 0.061(4) Uani 1 1 d .
H18B H 0.1034 1.0741 0.9275 0.073 Uiso 1 1 calc R
C19B C 0.0932(9) 0.7646(10) 0.9235(4) 0.045(3) Uani 1 1 d .
H19D H 0.0169 0.7569 0.9107 0.068 Uiso 1 1 calc R
H19E H 0.0791 0.8305 0.9457 0.068 Uiso 1 1 calc R
H19F H 0.1179 0.6901 0.9452 0.068 Uiso 1 1 calc R
C20B C 0.1384(11) 0.8007(10) 0.7395(4) 0.055(3) Uani 1 1 d .
H20D H 0.2218 0.8085 0.7189 0.082 Uiso 1 1 calc R
H20E H 0.1091 0.8717 0.7579 0.082 Uiso 1 1 calc R
H20F H 0.0828 0.7929 0.7148 0.082 Uiso 1 1 calc R
C21B C -0.0180(9) 0.6441(10) 0.8251(4) 0.049(3) Uani 1 1 d .
H21D H -0.0669 0.6295 0.7988 0.073 Uiso 1 1 calc R
H21E H -0.0552 0.7160 0.8416 0.073 Uiso 1 1 calc R
H21F H -0.0164 0.5755 0.8532 0.073 Uiso 1 1 calc R
C22B C 0.2115(8) 0.5281(9) 0.7584(4) 0.027(2) Uani 1 1 d .
C23B C 0.2212(9) 0.4168(9) 0.7895(4) 0.036(3) Uani 1 1 d .
H23B H 0.1927 0.4128 0.8273 0.043 Uiso 1 1 calc R
C24B C 0.2709(9) 0.3095(9) 0.7678(4) 0.031(2) Uani 1 1 d .
H24B H 0.2795 0.2359 0.7904 0.037 Uiso 1 1 calc R
C25B C 0.3065(8) 0.3160(9) 0.7124(4) 0.028(2) Uani 1 1 d .
C26B C 0.2968(10) 0.4240(9) 0.6806(4) 0.044(3) Uani 1 1 d .
H26B H 0.3250 0.4280 0.6427 0.053 Uiso 1 1 calc R
C27B C 0.2457(10) 0.5282(10) 0.7033(4) 0.044(3) Uani 1 1 d .
H27B H 0.2343 0.6007 0.6802 0.052 Uiso 1 1 calc R
C28B C 0.3642(10) 0.1058(9) 0.7170(4) 0.043(3) Uani 1 1 d .
H28D H 0.4201 0.1037 0.7428 0.065 Uiso 1 1 calc R
H28E H 0.3950 0.0441 0.6932 0.065 Uiso 1 1 calc R
H28F H 0.2816 0.0911 0.7367 0.065 Uiso 1 1 calc R
C29B C 0.4643(8) 0.6264(8) 0.7933(4) 0.030(2) Uani 1 1 d .
H29C H 0.4378 0.5992 0.7624 0.036 Uiso 1 1 calc R
H29D H 0.4687 0.5575 0.8217 0.036 Uiso 1 1 calc R
C30B C 0.5940(11) 0.6703(10) 0.7746(4) 0.040(3) Uani 1 1 d .
C31B C 0.7123(10) 0.8010(12) 0.7113(5) 0.063(4) Uani 1 1 d .
H31D H 0.7392 0.8341 0.7401 0.094 Uiso 1 1 calc R
H31E H 0.7038 0.8639 0.6811 0.094 Uiso 1 1 calc R
H31F H 0.7735 0.7363 0.6988 0.094 Uiso 1 1 calc R

loop_
_atom_site_aniso_label
_atom_site_aniso_U_11
_atom_site_aniso_U_22
_atom_site_aniso_U_33
_atom_site_aniso_U_23
_atom_site_aniso_U_13
_atom_site_aniso_U_12
I1A 0.0396(4) 0.0286(4) 0.0471(4) 0.0014(3) -0.0027(4) -0.0041(3)
Br1A 0.0450(7) 0.0280(6) 0.0491(7) -0.0108(5) -0.0140(6) -0.0003(5)
Si1A 0.0261(16) 0.0369(17) 0.0307(15) -0.0143(13) -0.0083(13) 0.0002(13)
N1A 0.015(4) 0.022(4) 0.031(4) -0.004(4) -0.007(4) -0.001(3)
O1A 0.029(4) 0.036(4) 0.039(4) 0.000(3) -0.003(4) -0.005(3)
O2A 0.014(3) 0.048(4) 0.025(3) -0.013(3) -0.009(3) 0.001(3)
O3A 0.048(5) 0.041(5) 0.049(5) -0.001(4) -0.009(4) -0.002(4)
O4A 0.033(4) 0.061(5) 0.035(4) 0.001(4) -0.023(4) -0.016(4)
O5A 0.019(4) 0.033(4) 0.066(5) -0.018(4) -0.010(4) 0.004(3)
C1A 0.015(5) 0.030(6) 0.029(5) -0.004(5) -0.012(5) -0.008(4)
C2A 0.018(5) 0.031(6) 0.022(5) -0.009(4) -0.007(4) -0.001(4)
C3A 0.011(5) 0.030(6) 0.019(5) -0.004(4) -0.007(4) -0.001(4)
C4A 0.007(5) 0.032(6) 0.033(5) -0.016(5) -0.008(4) 0.004(4)
C5A 0.018(5) 0.031(6) 0.033(6) -0.004(5) -0.008(5) -0.010(5)
C6A 0.015(5) 0.050(7) 0.018(5) -0.011(5) 0.001(4) -0.009(5)
C7A 0.016(5) 0.020(5) 0.029(5) -0.005(4) -0.005(4) 0.002(4)
C8A 0.010(5) 0.029(6) 0.023(5) -0.010(4) -0.009(4) -0.004(4)
C9A 0.014(5) 0.037(6) 0.022(5) -0.006(4) -0.003(4) -0.001(4)
C10A 0.017(5) 0.030(6) 0.019(5) -0.004(4) -0.007(4) -0.005(4)
C11A 0.021(5) 0.021(5) 0.017(5) -0.009(4) -0.002(4) 0.002(4)
C12A 0.021(5) 0.028(6) 0.035(6) -0.010(5) -0.014(5) 0.007(4)
C13A 0.021(5) 0.029(6) 0.021(5) -0.001(4) -0.007(4) -0.005(4)
C14A 0.017(5) 0.029(6) 0.029(5) 0.003(4) 0.001(4) 0.006(4)
C15A 0.029(6) 0.030(6) 0.049(7) 0.005(5) 0.003(6) 0.003(5)
C16A 0.021(6) 0.041(7) 0.056(7) 0.004(6) -0.013(6) 0.007(5)
C17A 0.022(6) 0.050(7) 0.048(7) -0.006(6) -0.009(5) -0.011(5)
C18A 0.011(5) 0.035(6) 0.036(6) -0.007(5) -0.002(5) 0.000(4)
C19A 0.022(6) 0.077(9) 0.047(7) -0.034(6) -0.010(5) 0.000(6)
C20A 0.050(7) 0.034(6) 0.048(7) -0.024(5) -0.012(6) -0.007(5)
C21A 0.034(6) 0.050(7) 0.036(6) -0.017(5) -0.003(5) 0.005(5)
C22A 0.020(6) 0.047(7) 0.027(5) -0.017(5) 0.001(5) 0.002(5)
C23A 0.022(6) 0.045(7) 0.049(7) -0.004(6) -0.003(5) -0.006(5)
C24A 0.031(7) 0.041(7) 0.048(7) 0.001(6) -0.010(6) 0.006(5)
C25A 0.038(7) 0.034(6) 0.032(6) -0.015(5) 0.005(5) -0.012(5)
C26A 0.030(6) 0.051(7) 0.042(6) -0.002(6) -0.012(5) -0.018(6)
C27A 0.024(6) 0.053(7) 0.035(6) -0.015(6) -0.015(5) -0.001(5)
C28A 0.054(8) 0.069(9) 0.057(8) -0.013(7) -0.010(7) -0.023(7)
C29A 0.011(5) 0.037(6) 0.036(6) -0.023(5) -0.009(4) 0.002(4)
C30A 0.012(5) 0.043(7) 0.027(5) -0.015(5) 0.003(5) 0.002(5)
C31A 0.042(7) 0.081(9) 0.046(7) -0.014(6) -0.024(6) -0.031(7)
I1B 0.0630(6) 0.0551(5) 0.0521(5) 0.0080(4) -0.0243(4) -0.0127(4)
Br1B 0.0616(9) 0.0381(7) 0.0986(10) -0.0127(7) -0.0262(8) -0.0085(7)
Si1B 0.0290(17) 0.0388(18) 0.0365(16) -0.0100(14) -0.0107(14) -0.0035(14)
N1B 0.050(6) 0.027(5) 0.037(5) -0.004(4) -0.009(5) -0.007(4)
O1B 0.110(8) 0.044(5) 0.036(4) 0.006(4) -0.022(5) -0.027(5)
O2B 0.035(4) 0.044(4) 0.035(4) -0.019(3) -0.004(3) -0.003(4)
O3B 0.053(5) 0.039(5) 0.038(4) -0.007(4) -0.006(4) -0.003(4)
O4B 0.037(5) 0.067(6) 0.046(5) 0.000(4) -0.004(4) -0.011(4)
O5B 0.031(5) 0.052(5) 0.072(5) -0.003(4) -0.025(4) 0.000(4)
C1B 0.050(7) 0.037(7) 0.031(6) -0.004(5) -0.010(6) -0.007(6)
C2B 0.027(6) 0.041(7) 0.034(6) -0.011(5) -0.006(5) -0.007(5)
C3B 0.023(5) 0.019(5) 0.034(5) -0.012(4) -0.003(5) -0.006(4)
C4B 0.033(6) 0.030(6) 0.038(6) -0.012(5) -0.004(5) -0.005(5)
C5B 0.028(6) 0.046(7) 0.051(7) -0.011(6) -0.020(6) -0.007(5)
C6B 0.037(7) 0.057(8) 0.034(6) -0.008(6) -0.017(5) -0.011(6)
C7B 0.045(7) 0.033(6) 0.035(6) -0.016(5) -0.006(6) -0.004(5)
C8B 0.032(6) 0.026(6) 0.038(6) -0.006(5) -0.010(5) -0.001(5)
C9B 0.038(6) 0.035(6) 0.023(5) -0.011(5) -0.012(5) 0.001(5)
C10B 0.027(6) 0.027(6) 0.027(5) -0.001(4) -0.003(5) -0.011(5)
C11B 0.035(6) 0.036(6) 0.025(5) -0.014(5) -0.006(5) 0.005(5)
C12B 0.052(7) 0.027(6) 0.041(6) 0.002(5) -0.008(6) -0.013(5)
C13B 0.050(8) 0.026(6) 0.057(7) -0.003(5) -0.016(6) -0.001(6)
C14B 0.034(7) 0.073(9) 0.048(7) 0.020(7) -0.012(6) -0.014(7)
C15B 0.049(8) 0.027(6) 0.069(8) -0.006(6) 0.014(7) 0.004(6)
C16B 0.054(9) 0.066(10) 0.070(9) -0.002(8) -0.004(8) 0.016(8)
C17B 0.048(9) 0.067(10) 0.080(9) -0.019(8) -0.018(7) -0.017(8)
C18B 0.042(8) 0.065(9) 0.080(9) -0.035(8) -0.005(7) -0.004(7)
C19B 0.025(6) 0.064(8) 0.051(7) -0.027(6) -0.006(6) 0.002(6)
C20B 0.076(9) 0.050(8) 0.042(7) -0.006(6) -0.035(7) 0.012(7)
C21B 0.023(6) 0.064(8) 0.067(8) -0.037(7) -0.005(6) -0.004(6)
C22B 0.017(5) 0.034(6) 0.035(6) -0.015(5) -0.004(5) -0.007(5)
C23B 0.034(6) 0.051(7) 0.023(5) -0.011(5) -0.004(5) -0.007(6)
C24B 0.028(6) 0.035(6) 0.030(6) -0.004(5) -0.004(5) -0.007(5)
C25B 0.018(5) 0.041(7) 0.031(6) -0.019(5) -0.005(5) -0.009(5)
C26B 0.059(8) 0.040(7) 0.029(6) 0.000(5) 0.004(6) -0.014(6)
C27B 0.061(8) 0.034(7) 0.035(6) -0.012(5) 0.000(6) -0.005(6)
C28B 0.048(7) 0.045(7) 0.038(6) -0.006(6) -0.011(6) -0.002(6)
C29B 0.025(6) 0.031(6) 0.040(6) -0.010(5) -0.008(5) -0.010(5)
C30B 0.049(8) 0.046(7) 0.033(6) -0.016(6) -0.020(6) 0.000(6)
C31B 0.045(8) 0.091(10) 0.057(8) -0.020(7) 0.007(7) -0.035(7)

loop_
_atom_type_symbol
_atom_type_description
_atom_type_scat_dispersion_real
_atom_type_scat_dispersion_imag
_atom_type_scat_source
C C 0.0033 0.0016 'International Tables Vol C Tables 4.2.6.8 and 6.1.1.4'
H H 0.0000 0.0000 'International Tables Vol C Tables 4.2.6.8 and 6.1.1.4'
N N 0.0061 0.0033 'International Tables Vol C Tables 4.2.6.8 and 6.1.1.4'
O O 0.0106 0.0060 'International Tables Vol C Tables 4.2.6.8 and 6.1.1.4'
Si Si 0.0817 0.0704 'International Tables Vol C Tables 4.2.6.8 and 6.1.1.4'
I I -0.4742 1.8119 'International Tables Vol C Tables 4.2.6.8 and 6.1.1.4'
Br Br -0.2901 2.4595 'International Tables Vol C Tables 4.2.6.8 and 6.1.1.4'

loop_
_geom_angle_atom_site_label_1
_geom_angle_atom_site_label_2
_geom_angle_atom_site_label_3
_geom_angle
C21A Si1A C20A 107.9(5)
C21A Si1A C22A 107.8(4)
C20A Si1A C22A 112.7(5)
C21A Si1A C10A 110.6(4)
C20A Si1A C10A 109.4(4)
C22A Si1A C10A 108.4(4)
C1A N1A C8A 109.1(7)
C1A N1A C12A 124.8(8)
C8A N1A C12A 124.7(7)
C2A O2A C11A 110.5(6)
C25A O3A C28A 117.3(9)
C30A O4A C31A 114.4(9)
O1A C1A N1A 124.4(9)
O1A C1A C2A 127.6(8)
N1A C1A C2A 108.0(8)
O2A C2A C3A 110.5(7)
O2A C2A C1A 108.9(7)
C3A C2A C1A 102.7(7)
O2A C2A C9A 104.4(7)
C3A C2A C9A 118.9(8)
C1A C2A C9A 111.3(7)
C8A C3A C4A 119.4(8)
C8A C3A C2A 108.5(8)
C4A C3A C2A 132.1(8)
C5A C4A C3A 118.9(8)
C5A C4A H4A 120.5
C3A C4A H4A 120.5
C4A C5A C6A 121.5(9)
C4A C5A I1A 119.9(7)
C6A C5A I1A 118.6(7)
C5A C6A C7A 120.2(8)
C5A C6A H6A 119.9
C7A C6A H6A 119.9
C6A C7A C8A 117.9(8)
C6A C7A H7A 121.0
C8A C7A H7A 121.0
C3A C8A C7A 122.1(8)
C3A C8A N1A 111.1(7)
C7A C8A N1A 126.6(8)
C10A C9A C19A 117.1(8)
C10A C9A C2A 104.1(7)
C19A C9A C2A 113.3(7)
C10A C9A H9A 107.3
C19A C9A H9A 107.3
C2A C9A H9A 107.3
C11A C10A C9A 100.7(7)
C11A C10A Si1A 116.5(6)
C9A C10A Si1A 115.3(6)
C11A C10A H10A 107.9
C9A C10A H10A 107.9
Si1A C10A H10A 107.9
O2A C11A C29A 105.2(6)
O2A C11A C10A 104.8(7)
C29A C11A C10A 116.8(8)
O2A C11A H11A 109.9
C29A C11A H11A 109.9
C10A C11A H11A 109.9
N1A C12A C13A 115.9(8)
N1A C12A H12A 108.3
C13A C12A H12A 108.3
N1A C12A H12B 108.3
C13A C12A H12B 108.3
H12A C12A H12B 107.4
C18A C13A C14A 117.7(9)
C18A C13A C12A 122.2(8)
C14A C13A C12A 120.1(9)
C15A C14A C13A 122.0(10)
C15A C14A Br1A 117.8(7)
C13A C14A Br1A 120.2(7)
C16A C15A C14A 117.8(10)
C16A C15A H15A 121.1
C14A C15A H15A 121.1
C17A C16A C15A 121.3(10)
C17A C16A H16A 119.4
C15A C16A H16A 119.4
C16A C17A C18A 119.3(10)
C16A C17A H17A 120.4
C18A C17A H17A 120.4
C13A C18A C17A 122.0(9)
C13A C18A H18A 119.0
C17A C18A H18A 119.0
C9A C19A H19A 109.5
C9A C19A H19B 109.5
H19A C19A H19B 109.5
C9A C19A H19C 109.5
H19A C19A H19C 109.5
H19B C19A H19C 109.5
Si1A C20A H20A 109.5
Si1A C20A H20B 109.5
H20A C20A H20B 109.5
Si1A C20A H20C 109.5
H20A C20A H20C 109.5
H20B C20A H20C 109.5
Si1A C21A H21A 109.5
Si1A C21A H21B 109.5
H21A C21A H21B 109.5
Si1A C21A H21C 109.5
H21A C21A H21C 109.5
H21B C21A H21C 109.5
C27A C22A C23A 114.8(9)
C27A C22A Si1A 123.6(8)
C23A C22A Si1A 121.7(8)
C24A C23A C22A 121.5(10)
C24A C23A H23A 119.3
C22A C23A H23A 119.3
C23A C24A C25A 121.3(10)
C23A C24A H24A 119.3
C25A C24A H24A 119.3
O3A C25A C24A 115.7(10)
O3A C25A C26A 126.0(9)
C24A C25A C26A 118.3(10)
C27A C26A C25A 118.4(10)
C27A C26A H26A 120.8
C25A C26A H26A 120.8
C22A C27A C26A 125.8(10)
C22A C27A H27A 117.1
C26A C27A H27A 117.1
O3A C28A H28A 109.5
O3A C28A H28B 109.5
H28A C28A H28B 109.5
O3A C28A H28C 109.5
H28A C28A H28C 109.5
H28B C28A H28C 109.5
C11A C29A C30A 113.7(8)
C11A C29A H29A 108.8
C30A C29A H29A 108.8
C11A C29A H29B 108.8
C30A C29A H29B 108.8
H29A C29A H29B 107.7
O5A C30A O4A 123.7(9)
O5A C30A C29A 125.8(9)
O4A C30A C29A 110.5(9)
O4A C31A H31A 109.5
O4A C31A H31B 109.5
H31A C31A H31B 109.5
O4A C31A H31C 109.5
H31A C31A H31C 109.5
H31B C31A H31C 109.5
C21B Si1B C20B 109.2(5)
C21B Si1B C22B 109.1(5)
C20B Si1B C22B 111.7(5)
C21B Si1B C10B 111.5(4)
C20B Si1B C10B 107.8(5)
C22B Si1B C10B 107.5(4)
C1B N1B C8B 110.4(8)
C1B N1B C12B 123.9(8)
C8B N1B C12B 125.6(8)
C2B O2B C11B 107.8(7)
C25B O3B C28B 117.0(7)
C30B O4B C31B 113.1(9)
O1B C1B N1B 123.2(10)
O1B C1B C2B 128.2(9)
N1B C1B C2B 108.6(8)
O2B C2B C3B 112.4(8)
O2B C2B C1B 109.5(8)
C3B C2B C1B 102.7(8)
O2B C2B C9B 106.0(7)
C3B C2B C9B 116.8(8)
C1B C2B C9B 109.3(8)
C4B C3B C8B 119.2(9)
C4B C3B C2B 132.2(9)
C8B C3B C2B 108.6(8)
C3B C4B C5B 120.0(10)
C3B C4B H4B 120.0
C5B C4B H4B 120.0
C4B C5B C6B 119.6(10)
C4B C5B I1B 122.3(8)
C6B C5B I1B 118.0(7)
C5B C6B C7B 121.1(9)
C5B C6B H6B 119.5
C7B C6B H6B 119.5
C8B C7B C6B 116.8(10)
C8B C7B H7B 121.6
C6B C7B H7B 121.6
C7B C8B C3B 123.3(9)
C7B C8B N1B 127.2(9)
C3B C8B N1B 109.5(8)
C19B C9B C10B 117.7(8)
C19B C9B C2B 113.8(7)
C10B C9B C2B 102.4(7)
C19B C9B H9B 107.5
C10B C9B H9B 107.5
C2B C9B H9B 107.5
C11B C10B C9B 101.6(8)
C11B C10B Si1B 115.7(6)
C9B C10B Si1B 116.0(7)
C11B C10B H10B 107.7
C9B C10B H10B 107.7
Si1B C10B H10B 107.7
O2B C11B C29B 105.4(7)
O2B C11B C10B 104.9(7)
C29B C11B C10B 117.3(9)
O2B C11B H11B 109.6
C29B C11B H11B 109.6
C10B C11B H11B 109.6
N1B C12B C13B 112.8(9)
N1B C12B H12C 109.0
C13B C12B H12C 109.0
N1B C12B H12D 109.0
C13B C12B H12D 109.0
H12C C12B H12D 107.8
C18B C13B C14B 116.0(10)
C18B C13B C12B 124.6(10)
C14B C13B C12B 119.4(10)
C15B C14B C13B 123.2(11)
C15B C14B Br1B 119.1(11)
C13B C14B Br1B 117.6(9)
C14B C15B C16B 119.3(12)
C14B C15B H15B 120.4
C16B C15B H15B 120.4
C15B C16B C17B 118.6(12)
C15B C16B H16B 120.7
C17B C16B H16B 120.7
C18B C17B C16B 120.8(13)
C18B C17B H17B 119.6
C16B C17B H17B 119.6
C17B C18B C13B 121.9(12)
C17B C18B H18B 119.1
C13B C18B H18B 119.1
C9B C19B H19D 109.5
C9B C19B H19E 109.5
H19D C19B H19E 109.5
C9B C19B H19F 109.5
H19D C19B H19F 109.5
H19E C19B H19F 109.5
Si1B C20B H20D 109.5
Si1B C20B H20E 109.5
H20D C20B H20E 109.5
Si1B C20B H20F 109.5
H20D C20B H20F 109.5
H20E C20B H20F 109.5
Si1B C21B H21D 109.5
Si1B C21B H21E 109.5
H21D C21B H21E 109.5
Si1B C21B H21F 109.5
H21D C21B H21F 109.5
H21E C21B H21F 109.5
C27B C22B C23B 116.0(9)
C27B C22B Si1B 122.9(8)
C23B C22B Si1B 120.9(7)
C22B C23B C24B 123.7(9)
C22B C23B H23B 118.1
C24B C23B H23B 118.1
C25B C24B C23B 117.4(9)
C25B C24B H24B 121.3
C23B C24B H24B 121.3
C26B C25B O3B 115.5(8)
C26B C25B C24B 120.4(9)
O3B C25B C24B 124.1(9)
C25B C26B C27B 120.7(9)
C25B C26B H26B 119.7
C27B C26B H26B 119.7
C22B C27B C26B 121.6(10)
C22B C27B H27B 119.2
C26B C27B H27B 119.2
O3B C28B H28D 109.5
O3B C28B H28E 109.5
H28D C28B H28E 109.5
O3B C28B H28F 109.5
H28D C28B H28F 109.5
H28E C28B H28F 109.5
C11B C29B C30B 111.6(8)
C11B C29B H29C 109.3
C30B C29B H29C 109.3
C11B C29B H29D 109.3
C30B C29B H29D 109.3
H29C C29B H29D 108.0
O5B C30B O4B 126.0(11)
O5B C30B C29B 124.9(10)
O4B C30B C29B 109.1(9)
O4B C31B H31D 109.5
O4B C31B H31E 109.5
H31D C31B H31E 109.5
O4B C31B H31F 109.5
H31D C31B H31F 109.5
H31E C31B H31F 109.5

loop_
_geom_bond_atom_site_label_1
_geom_bond_atom_site_label_2
_geom_bond_distance
I1A C5A 2.106(9)
Br1A C14A 1.903(10)
Si1A C21A 1.859(10)
Si1A C20A 1.865(10)
Si1A C22A 1.871(10)
Si1A C10A 1.912(9)
N1A C1A 1.386(11)
N1A C8A 1.421(11)
N1A C12A 1.429(11)
O1A C1A 1.205(10)
O2A C2A 1.440(10)
O2A C11A 1.461(9)
O3A C25A 1.371(12)
O3A C28A 1.425(13)
O4A C30A 1.342(11)
O4A C31A 1.435(11)
O5A C30A 1.189(11)
C1A C2A 1.543(13)
C2A C3A 1.495(12)
C2A C9A 1.548(12)
C3A C8A 1.382(11)
C3A C4A 1.396(12)
C4A C5A 1.381(12)
C4A H4A 0.9500
C5A C6A 1.389(12)
C6A C7A 1.390(12)
C6A H6A 0.9500
C7A C8A 1.395(11)
C7A H7A 0.9500
C9A C10A 1.525(12)
C9A C19A 1.531(13)
C9A H9A 1.0000
C10A C11A 1.513(12)
C10A H10A 1.0000
C11A C29A 1.512(11)
C11A H11A 1.0000
C12A C13A 1.526(12)
C12A H12A 0.9900
C12A H12B 0.9900
C13A C18A 1.355(12)
C13A C14A 1.395(12)
C14A C15A 1.394(13)
C15A C16A 1.392(14)
C15A H15A 0.9500
C16A C17A 1.356(14)
C16A H16A 0.9500
C17A C18A 1.400(12)
C17A H17A 0.9500
C18A H18A 0.9500
C19A H19A 0.9800
C19A H19B 0.9800
C19A H19C 0.9800
C20A H20A 0.9800
C20A H20B 0.9800
C20A H20C 0.9800
C21A H21A 0.9800
C21A H21B 0.9800
C21A H21C 0.9800
C22A C27A 1.364(14)
C22A C23A 1.419(13)
C23A C24A 1.378(13)
C23A H23A 0.9500
C24A C25A 1.388(14)
C24A H24A 0.9500
C25A C26A 1.399(14)
C26A C27A 1.376(13)
C26A H26A 0.9500
C27A H27A 0.9500
C28A H28A 0.9800
C28A H28B 0.9800
C28A H28C 0.9800
C29A C30A 1.515(13)
C29A H29A 0.9900
C29A H29B 0.9900
C31A H31A 0.9800
C31A H31B 0.9800
C31A H31C 0.9800
I1B C5B 2.107(11)
Br1B C14B 1.898(12)
Si1B C21B 1.852(10)
Si1B C20B 1.862(10)
Si1B C22B 1.877(10)
Si1B C10B 1.908(10)
N1B C1B 1.376(12)
N1B C8B 1.422(11)
N1B C12B 1.469(12)
O1B C1B 1.218(11)
O2B C2B 1.435(11)
O2B C11B 1.456(11)
O3B C25B 1.374(11)
O3B C28B 1.424(11)
O4B C30B 1.330(12)
O4B C31B 1.489(12)
O5B C30B 1.201(12)
C1B C2B 1.526(14)
C2B C3B 1.508(13)
C2B C9B 1.611(13)
C3B C4B 1.356(12)
C3B C8B 1.400(12)
C4B C5B 1.391(13)
C4B H4B 0.9500
C5B C6B 1.397(14)
C6B C7B 1.403(13)
C6B H6B 0.9500
C7B C8B 1.358(13)
C7B H7B 0.9500
C9B C19B 1.511(13)
C9B C10B 1.543(12)
C9B H9B 1.0000
C10B C11B 1.513(13)
C10B H10B 1.0000
C11B C29B 1.500(12)
C11B H11B 1.0000
C12B C13B 1.487(14)
C12B H12C 0.9900
C12B H12D 0.9900
C13B C18B 1.404(16)
C13B C14B 1.426(16)
C14B C15B 1.330(15)
C15B C16B 1.408(17)
C15B H15B 0.9500
C16B C17B 1.416(17)
C16B H16B 0.9500
C17B C18B 1.334(16)
C17B H17B 0.9500
C18B H18B 0.9500
C19B H19D 0.9800
C19B H19E 0.9800
C19B H19F 0.9800
C20B H20D 0.9800
C20B H20E 0.9800
C20B H20F 0.9800
C21B H21D 0.9800
C21B H21E 0.9800
C21B H21F 0.9800
C22B C27B 1.379(12)
C22B C23B 1.395(13)
C23B C24B 1.415(13)
C23B H23B 0.9500
C24B C25B 1.380(12)
C24B H24B 0.9500
C25B C26B 1.375(13)
C26B C27B 1.400(14)
C26B H26B 0.9500
C27B H27B 0.9500
C28B H28D 0.9800
C28B H28E 0.9800
C28B H28F 0.9800
C29B C30B 1.550(14)
C29B H29C 0.9900
C29B H29D 0.9900
C31B H31D 0.9800
C31B H31E 0.9800
C31B H31F 0.9800

loop_
_geom_torsion_atom_site_label_1
_geom_torsion_atom_site_label_2
_geom_torsion_atom_site_label_3
_geom_torsion_atom_site_label_4
_geom_torsion
C8A N1A C1A O1A 175.2(8)
C12A N1A C1A O1A 8.3(13)
C8A N1A C1A C2A -6.4(9)
C12A N1A C1A C2A -173.3(8)
C11A O2A C2A C3A -128.3(8)
C11A O2A C2A C1A 119.5(8)
C11A O2A C2A C9A 0.6(9)
O1A C1A C2A O2A -57.1(11)
N1A C1A C2A O2A 124.6(7)
O1A C1A C2A C3A -174.3(9)
N1A C1A C2A C3A 7.4(9)
O1A C1A C2A C9A 57.4(12)
N1A C1A C2A C9A -120.9(8)
O2A C2A C3A C8A -121.9(8)
C1A C2A C3A C8A -5.8(9)
C9A C2A C3A C8A 117.6(9)
O2A C2A C3A C4A 57.0(12)
C1A C2A C3A C4A 173.1(9)
C9A C2A C3A C4A -63.5(13)
C8A C3A C4A C5A 2.1(12)
C2A C3A C4A C5A -176.6(9)
C3A C4A C5A C6A -1.9(13)
C3A C4A C5A I1A 175.2(6)
C4A C5A C6A C7A 0.3(14)
I1A C5A C6A C7A -176.9(7)
C5A C6A C7A C8A 1.1(13)
C4A C3A C8A C7A -0.8(13)
C2A C3A C8A C7A 178.2(8)
C4A C3A C8A N1A -176.7(7)
C2A C3A C8A N1A 2.3(9)
C6A C7A C8A C3A -0.8(13)
C6A C7A C8A N1A 174.5(8)
C1A N1A C8A C3A 2.7(9)
C12A N1A C8A C3A 169.6(8)
C1A N1A C8A C7A -173.0(8)
C12A N1A C8A C7A -6.1(13)
O2A C2A C9A C10A -24.1(9)
C3A C2A C9A C10A 99.5(9)
C1A C2A C9A C10A -141.5(7)
O2A C2A C9A C19A -152.5(8)
C3A C2A C9A C19A -28.9(12)
C1A C2A C9A C19A 90.2(10)
C19A C9A C10A C11A 163.2(8)
C2A C9A C10A C11A 37.2(8)
C19A C9A C10A Si1A -70.5(9)
C2A C9A C10A Si1A 163.5(6)
C21A Si1A C10A C11A -47.9(8)
C20A Si1A C10A C11A -166.6(7)
C22A Si1A C10A C11A 70.1(7)
C21A Si1A C10A C9A -165.6(7)
C20A Si1A C10A C9A 75.6(8)
C22A Si1A C10A C9A -47.7(8)
C2A O2A C11A C29A 147.3(7)
C2A O2A C11A C10A 23.5(9)
C9A C10A C11A O2A -37.1(8)
Si1A C10A C11A O2A -162.6(5)
C9A C10A C11A C29A -153.1(7)
Si1A C10A C11A C29A 81.4(9)
C1A N1A C12A C13A -109.2(9)
C8A N1A C12A C13A 85.9(10)
N1A C12A C13A C18A 2.8(12)
N1A C12A C13A C14A -179.8(8)
C18A C13A C14A C15A 0.7(13)
C12A C13A C14A C15A -176.8(8)
C18A C13A C14A Br1A 178.5(6)
C12A C13A C14A Br1A 0.9(11)
C13A C14A C15A C16A -0.6(14)
Br1A C14A C15A C16A -178.4(7)
C14A C15A C16A C17A 0.4(14)
C15A C16A C17A C18A -0.3(15)
C14A C13A C18A C17A -0.6(13)
C12A C13A C18A C17A 176.8(8)
C16A C17A C18A C13A 0.4(14)
C21A Si1A C22A C27A 38.1(10)
C20A Si1A C22A C27A 157.1(8)
C10A Si1A C22A C27A -81.6(9)
C21A Si1A C22A C23A -141.3(8)
C20A Si1A C22A C23A -22.3(9)
C10A Si1A C22A C23A 98.9(8)
C27A C22A C23A C24A 0.4(14)
Si1A C22A C23A C24A 179.9(8)
C22A C23A C24A C25A -0.2(16)
C28A O3A C25A C24A -175.7(9)
C28A O3A C25A C26A 7.5(15)
C23A C24A C25A O3A -177.3(9)
C23A C24A C25A C26A -0.2(16)
O3A C25A C26A C27A 177.2(9)
C24A C25A C26A C27A 0.4(15)
C23A C22A C27A C26A -0.1(15)
Si1A C22A C27A C26A -179.6(8)
C25A C26A C27A C22A -0.3(16)
O2A C11A C29A C30A 63.0(9)
C10A C11A C29A C30A 178.8(7)
C31A O4A C30A O5A 1.5(13)
C31A O4A C30A C29A -177.4(7)
C11A C29A C30A O5A 13.2(13)
C11A C29A C30A O4A -167.9(7)
C8B N1B C1B O1B -176.0(10)
C12B N1B C1B O1B 0.6(18)
C8B N1B C1B C2B 3.6(12)
C12B N1B C1B C2B -179.8(9)
C11B O2B C2B C3B 145.0(8)
C11B O2B C2B C1B -101.5(9)
C11B O2B C2B C9B 16.3(9)
O1B C1B C2B O2B 55.4(15)
N1B C1B C2B O2B -124.2(9)
O1B C1B C2B C3B 175.0(11)
N1B C1B C2B C3B -4.6(11)
O1B C1B C2B C9B -60.4(14)
N1B C1B C2B C9B 120.0(9)
O2B C2B C3B C4B -57.5(15)
C1B C2B C3B C4B -175.1(10)
C9B C2B C3B C4B 65.4(14)
O2B C2B C3B C8B 121.6(9)
C1B C2B C3B C8B 4.0(10)
C9B C2B C3B C8B -115.6(9)
C8B C3B C4B C5B 3.9(15)
C2B C3B C4B C5B -177.1(10)
C3B C4B C5B C6B -1.7(16)
C3B C4B C5B I1B 174.2(7)
C4B C5B C6B C7B -1.3(16)
I1B C5B C6B C7B -177.4(8)
C5B C6B C7B C8B 1.9(16)
C6B C7B C8B C3B 0.4(16)
C6B C7B C8B N1B 179.9(9)
C4B C3B C8B C7B -3.3(15)
C2B C3B C8B C7B 177.5(10)
C4B C3B C8B N1B 177.1(9)
C2B C3B C8B N1B -2.1(11)
C1B N1B C8B C7B 179.5(11)
C12B N1B C8B C7B 2.9(17)
C1B N1B C8B C3B -1.0(12)
C12B N1B C8B C3B -177.5(9)
O2B C2B C9B C19B 137.8(8)
C3B C2B C9B C19B 11.7(12)
C1B C2B C9B C19B -104.3(10)
O2B C2B C9B C10B 9.7(9)
C3B C2B C9B C10B -116.4(9)
C1B C2B C9B C10B 127.7(8)
C19B C9B C10B C11B -156.0(8)
C2B C9B C10B C11B -30.5(9)
C19B C9B C10B Si1B 77.6(9)
C2B C9B C10B Si1B -156.8(6)
C21B Si1B C10B C11B -172.6(7)
C20B Si1B C10B C11B -52.6(8)
C22B Si1B C10B C11B 67.9(8)
C21B Si1B C10B C9B -53.7(8)
C20B Si1B C10B C9B 66.2(8)
C22B Si1B C10B C9B -173.3(7)
C2B O2B C11B C29B -161.6(8)
C2B O2B C11B C10B -37.2(9)
C9B C10B C11B O2B 42.0(9)
Si1B C10B C11B O2B 168.5(6)
C9B C10B C11B C29B 158.6(8)
Si1B C10B C11B C29B -74.9(10)
C1B N1B C12B C13B 85.1(12)
C8B N1B C12B C13B -98.8(12)
N1B C12B C13B C18B -6.0(16)
N1B C12B C13B C14B 175.2(9)
C18B C13B C14B C15B 1.0(17)
C12B C13B C14B C15B 179.9(11)
C18B C13B C14B Br1B -176.1(9)
C12B C13B C14B Br1B 2.8(14)
C13B C14B C15B C16B -3.5(19)
Br1B C14B C15B C16B 173.6(9)
C14B C15B C16B C17B 3.3(19)
C15B C16B C17B C18B -0.7(19)
C16B C17B C18B C13B -2(2)
C14B C13B C18B C17B 1.7(18)
C12B C13B C18B C17B -177.1(11)
C21B Si1B C22B C27B 115.7(9)
C20B Si1B C22B C27B -5.1(11)
C10B Si1B C22B C27B -123.2(9)
C21B Si1B C22B C23B -58.3(9)
C20B Si1B C22B C23B -179.2(8)
C10B Si1B C22B C23B 62.8(9)
C27B C22B C23B C24B 4.5(15)
Si1B C22B C23B C24B 178.9(8)
C22B C23B C24B C25B -2.9(15)
C28B O3B C25B C26B -176.9(9)
C28B O3B C25B C24B 6.3(14)
C23B C24B C25B C26B 2.0(14)
C23B C24B C25B O3B 178.6(9)
O3B C25B C26B C27B -179.8(10)
C24B C25B C26B C27B -2.9(16)
C23B C22B C27B C26B -5.2(16)
Si1B C22B C27B C26B -179.5(9)
C25B C26B C27B C22B 4.6(18)
O2B C11B C29B C30B -57.4(10)
C10B C11B C29B C30B -173.6(8)
C31B O4B C30B O5B -0.5(15)
C31B O4B C30B C29B -179.7(8)
C11B C29B C30B O5B 114.6(11)
C11B C29B C30B O4B -66.1(10)
